data_7115949
loop_
_publ_author_name
'Jane V. Knichal'
'William J. Gee'
'Andrew D. Burrows'
'Paul R. Raithby'
'Simon J. Teat'
'Chick C. Wilson'

_publ_section_title
;
 A facile single crystal to single crystal transition with significant
 structural contraction on desolvation
;
_journal_name_full Chem.Commun.
_journal_page_first 14436
_journal_paper_doi 10.1039/C4cc06587E
_journal_volume 50
_journal_year 2014
_chemical_formula_moiety '2(C11 H8 O5 Pb), H2 O'
_chemical_formula_sum 'C22 H18 O11 Pb2'
_chemical_formula_weight 872.74
_chemical_name_systematic
; 
 ? 
;
_space_group_IT_number 15
_symmetry_cell_setting monoclinic
_symmetry_space_group_name_Hall '-I 2ya'
_symmetry_space_group_name_H-M 'I 1 2/a 1'
_atom_sites_solution_hydrogens geom
_atom_sites_solution_primary direct
_atom_sites_solution_secondary difmap
_audit_creation_method SHELXL-97
_cell_angle_alpha 90.00
_cell_angle_beta 96.75(3)
_cell_angle_gamma 90.00
_cell_formula_units_Z 4
_cell_length_a 10.037(2)
_cell_length_b 17.698(4)
_cell_length_c 12.687(3)
_cell_measurement_reflns_used 2209
_cell_measurement_temperature 100(2)
_cell_measurement_theta_max 29.3283
_cell_measurement_theta_min 3.2273
_cell_volume 2238.0(9)
_computing_cell_refinement
;
CrysAlisPro, Oxford Diffraction Ltd.,
Version 1.171.35.21 (release 20-01-2012 CrysAlis171 .NET)
(compiled Jan 23 2012,18:06:46)
;
_computing_data_collection
;
CrysAlisPro, Oxford Diffraction Ltd.,
Version 1.171.35.21 (release 20-01-2012 CrysAlis171 .NET)
(compiled Jan 23 2012,18:06:46)
;
_computing_data_reduction
;
CrysAlisPro, Oxford Diffraction Ltd.,
Version 1.171.35.21 (release 20-01-2012 CrysAlis171 .NET)
(compiled Jan 23 2012,18:06:46)
;
_computing_molecular_graphics 'POV-Ray, version 3.6, 2004'
_computing_publication_material 'ENCIFER 1.4 (CCDC)'
_computing_structure_refinement 'SHELXL-97 (Sheldrick, 1997)'
_computing_structure_solution 'SHELXS-97 (Sheldrick, 1990)'
_diffrn_ambient_temperature 100(2)
_diffrn_detector_area_resol_mean 10.3795
_diffrn_measured_fraction_theta_full 0.977
_diffrn_measured_fraction_theta_max 0.845
_diffrn_measurement_details
;
  1 omega  -91.00  -19.00   1.0000   18.0000
omega____ theta____ kappa____ phi______ frames
    -      -11.0553  160.0000  115.0000 72

  2 omega  -13.00   76.00   1.0000   18.0000
omega____ theta____ kappa____ phi______ frames
    -       12.2272   57.0000   90.0000 89

  3 omega  -60.00   15.00   1.0000   18.0000
omega____ theta____ kappa____ phi______ frames
    -       12.2272  -57.0000  -60.0000 75

;
_diffrn_measurement_device_type 'Xcalibur, Atlas, Gemini ultra'
_diffrn_measurement_method '\w scans'
_diffrn_orient_matrix_UB_11 0.0185890000
_diffrn_orient_matrix_UB_12 0.0075288000
_diffrn_orient_matrix_UB_13 0.0811908000
_diffrn_orient_matrix_UB_21 0.0046415000
_diffrn_orient_matrix_UB_22 0.0388994000
_diffrn_orient_matrix_UB_23 -0.0120683000
_diffrn_orient_matrix_UB_31 -0.0529415000
_diffrn_orient_matrix_UB_32 0.0060518000
_diffrn_orient_matrix_UB_33 -0.0235516000
_diffrn_radiation_monochromator graphite
_diffrn_radiation_source 'Enhance (Mo) X-ray Source'
_diffrn_radiation_type MoK\a
_diffrn_radiation_wavelength 0.71073
_diffrn_reflns_av_R_equivalents 0.0514
_diffrn_reflns_av_sigmaI/netI 0.0643
_diffrn_reflns_limit_h_max 13
_diffrn_reflns_limit_h_min -13
_diffrn_reflns_limit_k_max 14
_diffrn_reflns_limit_k_min -23
_diffrn_reflns_limit_l_max 13
_diffrn_reflns_limit_l_min -16
_diffrn_reflns_number 6767
_diffrn_reflns_theta_full 25.00
_diffrn_reflns_theta_max 29.39
_diffrn_reflns_theta_min 3.23
_exptl_absorpt_coefficient_mu 15.088
_exptl_absorpt_correction_T_max 0.1523
_exptl_absorpt_correction_T_min 0.0649
_exptl_absorpt_correction_type multi-scan
_exptl_absorpt_process_details
;
CrysAlisPro, Agilent Technologies,
Version 1.171.37.31 (release 14-01-2014 CrysAlis171 .NET)
(compiled Jan 14 2014,18:38:05)
Empirical absorption correction using spherical harmonics,
 implemented in SCALE3 ABSPACK scaling algorithm.
;
_exptl_crystal_colour colourless
_exptl_crystal_density_diffrn 2.590
_exptl_crystal_density_method 'not measured'
_exptl_crystal_description needle
_exptl_crystal_F_000 1608
_exptl_crystal_size_max 0.40
_exptl_crystal_size_mid 0.30
_exptl_crystal_size_min 0.20
_refine_diff_density_max 2.866
_refine_diff_density_min -2.270
_refine_diff_density_rms 0.287
_refine_ls_extinction_method none
_refine_ls_goodness_of_fit_ref 1.008
_refine_ls_hydrogen_treatment mixed
_refine_ls_matrix_type full
_refine_ls_number_parameters 165
_refine_ls_number_reflns 2606
_refine_ls_number_restraints 3
_refine_ls_restrained_S_all 1.007
_refine_ls_R_factor_all 0.0581
_refine_ls_R_factor_gt 0.0405
_refine_ls_shift/su_max 0.001
_refine_ls_shift/su_mean 0.000
_refine_ls_structure_factor_coef Fsqd
_refine_ls_weighting_details 'calc w=1/[\s^2^(Fo^2^)+(0.0457P)^2^+0.0000P] where P=(Fo^2^+2Fc^2^)/3'
_refine_ls_weighting_scheme calc
_refine_ls_wR_factor_gt 0.0872
_refine_ls_wR_factor_ref 0.0962
_reflns_number_gt 2043
_reflns_number_total 2606
_reflns_threshold_expression >2sigma(I)
_cod_data_source_file c4cc06587e2.cif
_cod_data_source_block c:\monoi2a
_cod_original_cell_volume 2238.1(8)
_cod_original_sg_symbol_H-M 'I 2/a'
_cod_database_code 7115949

loop_
_symmetry_equiv_pos_as_xyz
'x, y, z'
'-x+1/2, y, -z'
'x+1/2, y+1/2, z+1/2'
'-x+1, y+1/2, -z+1/2'
'-x, -y, -z'
'x-1/2, -y, z'
'-x+1/2, -y+1/2, -z+1/2'
'x, -y+1/2, z+1/2'

loop_
_atom_site_label
_atom_site_type_symbol
_atom_site_fract_x
_atom_site_fract_y
_atom_site_fract_z
_atom_site_U_iso_or_equiv
_atom_site_adp_type
_atom_site_occupancy
_atom_site_symmetry_multiplicity
_atom_site_calc_flag
_atom_site_refinement_flags
Pb1 Pb 0.65362(3) 0.830373(16) 0.64459(2) 0.01557(12) Uani 1 1 d .
O4 O -0.1896(6) 0.7194(3) 0.6412(4) 0.0198(13) Uani 1 1 d .
O1 O 0.5152(6) 0.7195(3) 0.6541(4) 0.0190(12) Uani 1 1 d .
O2 O 0.4003(6) 0.8248(3) 0.6287(4) 0.0195(13) Uani 1 1 d .
O3 O -0.1050(6) 0.8096(3) 0.5461(4) 0.0198(13) Uani 1 1 d .
C2 C 0.2756(9) 0.7103(4) 0.6308(6) 0.0160(17) Uani 1 1 d .
C8 C 0.2799(9) 0.6311(5) 0.6323(6) 0.0194(18) Uani 1 1 d .
H8 H 0.3641 0.6059 0.6394 0.023 Uiso 1 1 calc R
O5 O 0.5957(8) 0.9723(4) 0.5915(7) 0.049(2) Uani 1 1 d D
C1 C 0.4046(8) 0.7535(5) 0.6384(6) 0.0162(17) Uani 1 1 d .
C6 C 0.0387(9) 0.6281(5) 0.6145(6) 0.0191(18) Uani 1 1 d .
H6 H -0.0424 0.6002 0.6133 0.023 Uiso 1 1 calc R
C7 C 0.1636(9) 0.5896(5) 0.6236(6) 0.0192(18) Uani 1 1 d .
C3 C 0.1549(8) 0.7472(5) 0.6149(6) 0.0161(17) Uani 1 1 d .
H3 H 0.1526 0.8007 0.6089 0.019 Uiso 1 1 calc R
C5 C -0.0961(8) 0.7470(5) 0.5972(6) 0.0176(17) Uani 1 1 d .
C9 C 0.1631(9) 0.5068(5) 0.6257(6) 0.024(2) Uani 1 1 d .
O6 O 0.2500 0.9258(5) 0.5000 0.037(2) Uani 1 2 d SD
C4 C 0.0344(9) 0.7060(5) 0.6076(6) 0.0190(18) Uani 1 1 d .
C10 C 0.1588(8) 0.4421(5) 0.6233(6) 0.034(2) Uani 1 1 d .
H10 H 0.1551 0.3885 0.6213 0.040 Uiso 1 1 calc R
C11 C 0.5189(8) 1.0109(5) 0.6596(6) 0.056(3) Uani 1 1 d R
H11A H 0.4756 0.9744 0.7026 0.084 Uiso 1 1 calc R
H11B H 0.4502 1.0411 0.6176 0.084 Uiso 1 1 calc R
H11C H 0.5773 1.0442 0.7063 0.084 Uiso 1 1 calc R
H1 H 0.282(14) 0.893(2) 0.556(4) 0.10(5) Uiso 1 1 d D
H2 H 0.648(12) 1.009(6) 0.559(9) 0.09(5) Uiso 1 1 d D

loop_
_atom_site_aniso_label
_atom_site_aniso_U_11
_atom_site_aniso_U_22
_atom_site_aniso_U_33
_atom_site_aniso_U_23
_atom_site_aniso_U_13
_atom_site_aniso_U_12
Pb1 0.00658(18) 0.01930(19) 0.02030(19) -0.00044(12) -0.00062(12) -0.00080(12)
O4 0.007(3) 0.024(3) 0.029(3) 0.002(2) 0.002(2) -0.002(2)
O1 0.005(3) 0.028(3) 0.025(3) -0.001(2) 0.003(2) 0.001(2)
O2 0.013(3) 0.019(3) 0.026(3) 0.004(2) -0.001(3) 0.000(2)
O3 0.009(3) 0.023(3) 0.027(3) 0.007(2) 0.001(3) -0.001(2)
C2 0.010(5) 0.018(4) 0.019(4) -0.002(3) -0.002(3) 0.000(3)
C8 0.012(5) 0.019(5) 0.026(4) -0.004(3) -0.002(4) -0.003(3)
O5 0.036(5) 0.033(5) 0.077(6) 0.006(4) 0.008(4) 0.000(4)
C1 0.007(4) 0.024(5) 0.018(4) 0.003(3) 0.003(3) -0.001(3)
C6 0.018(5) 0.018(4) 0.020(4) 0.002(3) -0.005(3) -0.004(3)
C7 0.012(5) 0.025(5) 0.019(4) 0.001(3) -0.001(3) -0.004(3)
C3 0.004(4) 0.025(5) 0.018(4) -0.001(3) -0.003(3) -0.004(3)
C5 0.005(4) 0.022(4) 0.024(4) -0.010(3) -0.005(3) -0.003(3)
C9 0.015(5) 0.028(5) 0.026(4) -0.011(4) -0.005(4) 0.006(4)
O6 0.034(7) 0.021(5) 0.055(6) 0.000 -0.006(5) 0.000
C4 0.011(5) 0.026(5) 0.019(4) 0.010(3) -0.002(3) 0.000(3)
C10 0.028(6) 0.025(6) 0.045(6) 0.004(4) -0.006(5) 0.004(4)
C11 0.057(9) 0.047(7) 0.060(7) -0.004(6) -0.008(6) -0.009(7)

loop_
_atom_type_symbol
_atom_type_description
_atom_type_scat_dispersion_real
_atom_type_scat_dispersion_imag
_atom_type_scat_source
C C 0.0033 0.0016 'International Tables Vol C Tables 4.2.6.8 and 6.1.1.4'
H H 0.0000 0.0000 'International Tables Vol C Tables 4.2.6.8 and 6.1.1.4'
O O 0.0106 0.0060 'International Tables Vol C Tables 4.2.6.8 and 6.1.1.4'
Pb Pb -3.3944 10.1111 'International Tables Vol C Tables 4.2.6.8 and 6.1.1.4'

loop_
_geom_angle_atom_site_label_1
_geom_angle_atom_site_label_2
_geom_angle_atom_site_label_3
_geom_angle
_geom_angle_site_symmetry_1
_geom_angle_site_symmetry_3
O1 Pb1 O3 82.98(19) . 2_556
O1 Pb1 O4 74.4(2) . 1_655
O3 Pb1 O4 85.30(18) 2_556 1_655
O1 Pb1 O2 52.67(18) . .
O3 Pb1 O2 80.40(19) 2_556 .
O4 Pb1 O2 126.31(18) 1_655 .
O1 Pb1 O5 132.3(2) . .
O3 Pb1 O5 83.0(2) 2_556 .
O4 Pb1 O5 148.6(2) 1_655 .
O2 Pb1 O5 80.1(2) . .
O1 Pb1 C1 26.1(2) . .
O3 Pb1 C1 80.1(2) 2_556 .
O4 Pb1 C1 100.1(2) 1_655 .
O2 Pb1 C1 26.6(2) . .
O5 Pb1 C1 106.4(2) . .
C5 O4 Pb1 101.9(5) . 1_455
C1 O1 Pb1 96.0(5) . .
C1 O2 Pb1 90.5(5) . .
C5 O3 Pb1 128.8(5) . 2_556
C3 C2 C8 120.3(8) . .
C3 C2 C1 120.6(7) . .
C8 C2 C1 118.9(7) . .
C7 C8 C2 120.6(8) . .
C7 C8 H8 119.7 . .
C2 C8 H8 119.7 . .
C11 O5 Pb1 115.2(5) . .
C11 O5 H2 107(8) . .
Pb1 O5 H2 130(9) . .
O1 C1 O2 120.8(7) . .
O1 C1 C2 120.5(7) . .
O2 C1 C2 118.8(7) . .
O1 C1 Pb1 57.8(4) . .
O2 C1 Pb1 63.0(4) . .
C2 C1 Pb1 177.1(6) . .
C4 C6 C7 120.4(8) . .
C4 C6 H6 119.8 . .
C7 C6 H6 119.8 . .
C8 C7 C6 118.9(8) . .
C8 C7 C9 122.5(8) . .
C6 C7 C9 118.5(7) . .
C2 C3 C4 120.0(8) . .
C2 C3 H3 120.0 . .
C4 C3 H3 120.0 . .
O4 C5 O3 123.6(8) . .
O4 C5 C4 118.0(7) . .
O3 C5 C4 118.3(7) . .
C10 C9 C7 177.0(9) . .
C6 C4 C3 119.6(8) . .
C6 C4 C5 120.8(8) . .
C3 C4 C5 119.5(8) . .
C9 C10 H10 180.0 . .
O5 C11 H11A 109.5 . .
O5 C11 H11B 109.5 . .
H11A C11 H11B 109.5 . .
O5 C11 H11C 109.5 . .
H11A C11 H11C 109.5 . .
H11B C11 H11C 109.5 . .

loop_
_geom_bond_atom_site_label_1
_geom_bond_atom_site_label_2
_geom_bond_distance
_geom_bond_site_symmetry_2
Pb1 O1 2.416(6) .
Pb1 O3 2.439(5) 2_556
Pb1 O4 2.520(6) 1_655
Pb1 O2 2.529(6) .
Pb1 O5 2.647(8) .
Pb1 C1 2.839(8) .
O4 C5 1.247(10) .
O4 Pb1 2.520(6) 1_455
O1 C1 1.257(10) .
O2 C1 1.269(10) .
O3 C5 1.282(10) .
O3 Pb1 2.439(5) 2_556
C2 C3 1.371(11) .
C2 C8 1.403(12) .
C2 C1 1.497(11) .
C8 C7 1.373(11) .
C8 H8 0.9500 .
O5 C11 1.402(11) .
O5 H2 0.95(2) .
C6 C4 1.380(12) .
C6 C7 1.420(12) .
C6 H6 0.9500 .
C7 C9 1.466(13) .
C3 C4 1.406(11) .
C3 H3 0.9500 .
C5 C4 1.489(12) .
C9 C10 1.145(12) .
O6 H1 0.94(2) .
C10 H10 0.9500 .
C11 H11A 0.9800 .
C11 H11B 0.9800 .
C11 H11C 0.9800 .

loop_
_geom_hbond_atom_site_label_D
_geom_hbond_atom_site_label_H
_geom_hbond_atom_site_label_A
_geom_hbond_distance_DH
_geom_hbond_distance_HA
_geom_hbond_distance_DA
_geom_hbond_angle_DHA
_geom_hbond_site_symmetry_A
O6 H1 O2 0.94(2) 1.86(7) 2.749(8) 156(14) .
O5 H2 O6 0.95(2) 1.77(2) 2.724(10) 177(13) 5_676
